data_2101995
loop_
_publ_author_name
'Glidewell, Christopher'
'Ferguson, George'
'Gregson, Richard M.'
'Campana, Charles F.'

_publ_section_title
;
 Supramolecular chemistry of amine--phenol adducts; novel
 three-dimensional framework structures in adducts of
 bis(2-aminoethyl)amine with 4,4'-sulfonyldiphenol,
 1,1,1-tris(4-hydroxyphenyl)ethane and 3,5-dihydroxybenzoic acid, and
 in the methanol-solvated adduct of tris(2-aminoethyl)amine with
 4,4'-biphenol
;
_journal_issue 1
_journal_name_full 'Acta Crystallographica Section B'
_journal_page_first 68
_journal_page_last 84
_journal_paper_doi 10.1107/S0108768199009714
_journal_volume 56
_journal_year 2000
_chemical_formula_moiety '2(C6 H19 N4), 5(C12 H10 O2), C12 H8 O2, 2(C H4 O)'
_chemical_formula_sum 'C86 H104 N8 O14'
_chemical_formula_weight 1473.77
_chemical_name_systematic
;
Tris(2-aminoethyl)amine-4,4'-biphenol-methanol (1/3/1)
;
_space_group_IT_number 4
_symmetry_cell_setting monoclinic
_symmetry_space_group_name_Hall 'P 2yb'
_symmetry_space_group_name_H-M 'P 1 21 1'
_cell_angle_alpha 90.00
_cell_angle_beta 112.7460(10)
_cell_angle_gamma 90.00
_cell_formula_units_Z 2
_cell_length_a 10.0041(2)
_cell_length_b 41.5502(7)
_cell_length_c 10.27150(10)
_cell_measurement_reflns_used 23654
_cell_measurement_temperature 293.0(10)
_cell_measurement_theta_max 28.22
_cell_measurement_theta_min .98
_cell_volume 3937.52(11)
_computing_cell_refinement 'SAINT (Siemens, 1996)'
_computing_data_collection 'SMART (Siemens, 1996)'
_computing_data_reduction 'SAINT (Siemens, 1996)'
_computing_molecular_graphics 'NRCVAX-96, ORTEP (Johnson, 1976), PLATON (Spek, 1999)'
_computing_publication_material 'NRCVAX-96, SHELXL-97  and WordPerfect macro PRPKAPPA (Ferguson, 1999)'
_computing_structure_refinement 'NRCVAX-96 and SHELXL-97 (Sheldrick, 1997b)'
_computing_structure_solution 'SHELXS-97 (Sheldrick, 1997a)'
_diffrn_ambient_temperature 293.0(10)
_diffrn_measured_fraction_theta_full .991
_diffrn_measured_fraction_theta_max .929
_diffrn_measurement_device_type Siemens-CCD
_diffrn_measurement_method '\w scans'
_diffrn_radiation_monochromator graphite
_diffrn_radiation_source 'fine-focus sealed X-ray tube'
_diffrn_radiation_type 'Mo K\a'
_diffrn_radiation_wavelength .71073
_diffrn_reflns_av_R_equivalents .0397
_diffrn_reflns_av_sigmaI/netI .0427
_diffrn_reflns_limit_h_max 12
_diffrn_reflns_limit_h_min -12
_diffrn_reflns_limit_k_max 54
_diffrn_reflns_limit_k_min 0
_diffrn_reflns_limit_l_max 13
_diffrn_reflns_limit_l_min 0
_diffrn_reflns_number 23654
_diffrn_reflns_theta_full 25.0
_diffrn_reflns_theta_max 28.22
_diffrn_reflns_theta_min .98
_diffrn_standards_decay_% 0
_exptl_absorpt_coefficient_mu .085
_exptl_absorpt_correction_type none
_exptl_crystal_colour colourless
_exptl_crystal_density_diffrn 1.243
_exptl_crystal_density_method 'not measured'
_exptl_crystal_description block
_exptl_crystal_F_000 1576
_exptl_crystal_size_max .20
_exptl_crystal_size_mid .20
_exptl_crystal_size_min .15
_refine_diff_density_max .175
_refine_diff_density_min -.209
_refine_ls_abs_structure_details 'Flack (1983)'
_refine_ls_extinction_coef .0021(6)
_refine_ls_extinction_method SHELXL
_refine_ls_goodness_of_fit_ref 1.047
_refine_ls_hydrogen_treatment constr
_refine_ls_matrix_type full
_refine_ls_number_parameters 986
_refine_ls_number_reflns 9156
_refine_ls_number_restraints 1
_refine_ls_restrained_S_all 1.047
_refine_ls_R_factor_all .0837
_refine_ls_R_factor_gt .0572
_refine_ls_shift/su_max .000
_refine_ls_shift/su_mean .000
_refine_ls_structure_factor_coef Fsqd
_refine_ls_weighting_details 'w=1/[\s^2^(Fo^2^)+(0.0627P)^2^+0.8778P] where P=(Fo^2^+2Fc^2^)/3'
_refine_ls_weighting_scheme calc
_refine_ls_wR_factor_ref .1433
_reflns_number_gt 6625
_reflns_number_total 9156
_reflns_threshold_expression >2\s(I)
_cod_data_source_file na0096.cif
_cod_data_source_block 9733frav
_cod_original_sg_symbol_H-M 'P 21'
_cod_database_code 2101995
_cod_database_fobs_code 2101995

loop_
_symmetry_equiv_pos_as_xyz
'x, y, z'
'-x, y+1/2, -z'

loop_
_atom_site_label
_atom_site_fract_x
_atom_site_fract_y
_atom_site_fract_z
_atom_site_U_iso_or_equiv
_atom_site_adp_type
_atom_site_calc_flag
_atom_site_refinement_flags
_atom_site_occupancy
_atom_site_type_symbol
N1 .0279(4) .00022(8) .7058(3) .0535(8) Uani d . 1 N
N11 .1619(4) .04716(9) .5602(4) .0636(9) Uani d . 1 N
N12 .0407(5) .05512(9) .9008(4) .0684(10) Uani d . 1 N
N13 -.2670(4) .01894(9) .5029(4) .0600(9) Uani d . 1 N
C1A .1308(5) -.00833(11) .6410(5) .0626(11) Uani d . 1 C
C2A .2316(5) .01885(11) .6434(5) .0619(11) Uani d . 1 C
C3A .0987(5) -.00054(12) .8603(5) .0635(11) Uani d . 1 C
C4A .0283(6) .02108(13) .9328(5) .0723(13) Uani d . 1 C
C5A -.0974(5) -.02128(11) .6577(5) .0616(11) Uani d . 1 C
C6A -.2057(5) -.01375(10) .5123(5) .0634(11) Uani d . 1 C
N2 -.6380(3) .85650(8) .8524(4) .0510(8) Uani d . 1 N
N21 -.6586(4) .80779(10) .6273(4) .0682(10) Uani d . 1 N
N22 -.7560(4) .80628(9) 1.0061(4) .0663(10) Uani d . 1 N
N23 -.3388(4) .83617(9) 1.0421(4) .0633(9) Uani d . 1 N
C1B -.7158(5) .86022(11) .6979(5) .0659(12) Uani d . 1 C
C2B -.6492(5) .84236(13) .6120(5) .0700(12) Uani d . 1 C
C3B -.7344(5) .86235(10) .9259(5) .0626(11) Uani d . 1 C
C4B -.8309(5) .83349(11) .9217(5) .0623(11) Uani d . 1 C
C5B -.5127(5) .87777(11) .9008(6) .0692(13) Uani d . 1 C
C6B -.4001(5) .86933(11) 1.0400(5) .0685(12) Uani d . 1 C
O1 -.0947(4) .07435(7) .6341(3) .0644(8) Uani d . 1 O
O2 .0129(4) .30467(7) .4607(3) .0645(8) Uani d . 1 O
C11 -.0816(4) .10668(10) .6160(4) .0516(9) Uani d . 1 C
C12 -.0199(6) .12773(11) .7251(5) .0722(13) Uani d . 1 C
C13 -.0076(6) .15998(11) .7003(5) .0698(13) Uani d . 1 C
C14 -.0552(4) .17265(9) .5639(4) .0466(8) Uani d . 1 C
C15 -.1189(5) .15078(11) .4545(5) .0610(11) Uani d . 1 C
C16 -.1311(5) .11845(11) .4808(5) .0632(11) Uani d . 1 C
C21 -.0018(4) .27303(9) .4889(5) .0513(9) Uani d . 1 C
C22 -.0390(5) .25130(11) .3813(5) .0657(12) Uani d . 1 C
C23 -.0568(5) .21922(11) .4053(4) .0631(11) Uani d . 1 C
C24 -.0380(4) .20722(9) .5387(4) .0476(9) Uani d . 1 C
C25 .0000(5) .23025(10) .6446(5) .0582(10) Uani d . 1 C
C26 .0171(5) .26233(10) .6225(5) .0594(11) Uani d . 1 C
O3 .1353(3) .34186(6) .6819(3) .0511(6) Uani d . 1 O
O4 -.5161(3) .51324(6) .7652(3) .0496(6) Uani d . 1 O
C31 .0453(4) .36533(9) .6919(4) .0445(8) Uani d . 1 C
C32 -.0368(5) .36124(11) .7702(6) .0754(15) Uani d . 1 C
C33 -.1277(6) .38507(11) .7808(6) .0780(16) Uani d . 1 C
C34 -.1400(4) .41478(8) .7175(4) .0425(8) Uani d . 1 C
C35 -.0581(6) .41819(11) .6377(6) .0717(14) Uani d . 1 C
C36 .0322(6) .39458(11) .6255(6) .0766(15) Uani d . 1 C
C41 -.4241(4) .49001(9) .7560(4) .0452(8) Uani d . 1 C
C42 -.3412(5) .49447(11) .6797(6) .0705(13) Uani d . 1 C
C43 -.2500(6) .47051(11) .6691(6) .0740(14) Uani d . 1 C
C44 -.2360(4) .44092(9) .7339(4) .0433(8) Uani d . 1 C
C45 -.3165(6) .43739(10) .8142(5) .0726(14) Uani d . 1 C
C46 -.4097(6) .46058(12) .8246(6) .0752(15) Uani d . 1 C
O5 -.3939(4) .54994(7) .9872(3) .0732(9) Uani d . 1 O
O6 -.5259(3) .78530(7) .8895(3) .0620(7) Uani d . 1 O
C51 -.4095(4) .58244(10) .9660(4) .0537(10) Uani d . 1 C
C52 -.3817(6) .60179(12) 1.0831(5) .0782(15) Uani d . 1 C
C53 -.3967(6) .63505(11) 1.0684(5) .0739(13) Uani d . 1 C
C54 -.4391(4) .65018(9) .9380(4) .0465(8) Uani d . 1 C
C55 -.4662(5) .62986(10) .8235(5) .0621(11) Uani d . 1 C
C56 -.4530(5) .59675(10) .8353(5) .0653(12) Uani d . 1 C
C61 -.5012(4) .75285(9) .8973(4) .0488(9) Uani d . 1 C
C62 -.5390(6) .73324(11) .7787(5) .0715(13) Uani d . 1 C
C63 -.5161(6) .70054(11) .7930(5) .0697(13) Uani d . 1 C
C64 -.4569(4) .68566(9) .9243(4) .0473(9) Uani d . 1 C
C65 -.4198(5) .70564(11) 1.0400(5) .0646(11) Uani d . 1 C
C66 -.4403(5) .73852(11) 1.0269(5) .0667(12) Uani d . 1 C
O7 .0393(3) .76579(8) 1.0143(4) .0713(9) Uani d . 1 O
O8 .0372(3) .53720(8) .7526(4) .0739(9) Uani d . 1 O
C71 .0461(5) .73364(11) .9865(5) .0571(10) Uani d . 1 C
C72 .1725(5) .71882(12) .9936(5) .0655(12) Uani d . 1 C
C73 .1731(5) .68650(11) .9648(5) .0627(11) Uani d . 1 C
C74 .0498(4) .66731(11) .9270(4) .0525(9) Uani d . 1 C
C75 -.0748(5) .68300(12) .9231(6) .0694(13) Uani d . 1 C
C76 -.0774(5) .71537(12) .9518(6) .0697(12) Uani d . 1 C
C81 .0472(5) .56811(11) .8018(4) .0572(10) Uani d . 1 C
C82 -.0804(5) .58481(12) .7743(5) .0648(11) Uani d . 1 C
C83 -.0792(5) .61633(11) .8164(5) .0622(11) Uani d . 1 C
C84 .0502(4) .63284(11) .8896(4) .0535(9) Uani d . 1 C
C85 .1770(5) .61499(12) .9205(6) .0704(12) Uani d . 1 C
C86 .1761(5) .58348(12) .8777(5) .0668(12) Uani d . 1 C
O9 .2761(3) .50093(7) .8353(3) .0603(7) Uani d . 1 O
O10 .3438(3) .35431(7) 1.6140(3) .0629(8) Uani d . 1 O
C91 .2905(4) .48082(9) .9445(4) .0482(9) Uani d . 1 C
C92 .4136(4) .47882(11) 1.0646(5) .0591(11) Uani d . 1 C
C93 .4200(4) .45827(10) 1.1728(5) .0575(10) Uani d . 1 C
C94 .3038(4) .43918(9) 1.1661(4) .0465(8) Uani d . 1 C
C95 .1790(5) .44230(11) 1.0450(5) .0640(12) Uani d . 1 C
C96 .1720(5) .46232(13) .9367(5) .0714(13) Uani d . 1 C
C101 .3289(4) .37458(9) 1.5044(4) .0497(9) Uani d . 1 C
C102 .2100(5) .37429(11) 1.3781(5) .0626(11) Uani d . 1 C
C103 .2025(5) .39488(11) 1.2702(5) .0640(12) Uani d . 1 C
C104 .3117(4) .41688(9) 1.2830(4) .0448(8) Uani d . 1 C
C105 .4284(5) .41684(12) 1.4108(5) .0677(12) Uani d . 1 C
C106 .4372(5) .39590(13) 1.5186(5) .0735(13) Uani d . 1 C
O11 .5664(3) .31267(7) 1.6663(4) .0703(9) Uani d . 1 O
O12 .3808(4) .07904(8) 1.5392(4) .0770(9) Uani d . 1 O
C111 .5330(5) .28061(10) 1.6405(4) .0535(10) Uani d . 1 C
C112 .3930(5) .26881(11) 1.5947(5) .0633(12) Uani d . 1 C
C113 .3676(5) .23649(12) 1.5729(5) .0672(12) Uani d . 1 C
C114 .4781(4) .21414(10) 1.5962(4) .0483(9) Uani d . 1 C
C115 .6165(4) .22684(11) 1.6400(5) .0615(11) Uani d . 1 C
C116 .6456(5) .25915(11) 1.6611(5) .0658(12) Uani d . 1 C
C121 .3991(5) .11176(11) 1.5510(5) .0605(11) Uani d . 1 C
C122 .5331(6) .12433(12) 1.5704(7) .0829(16) Uani d . 1 C
C123 .5578(5) .15692(12) 1.5839(7) .0805(15) Uani d . 1 C
C124 .4502(4) .17880(10) 1.5789(4) .0506(9) Uani d . 1 C
C125 .3155(4) .16538(11) 1.5544(5) .0609(11) Uani d . 1 C
C126 .2905(4) .13292(12) 1.5422(5) .0618(11) Uani d . 1 C
O13 -.1857(4) .80849(10) .8921(4) .0890(11) Uani d . 1 O
C1 -.2518(6) .79664(15) .7534(6) .0840(15) Uani d . 1 C
O14 -.4093(5) .03723(10) .6722(5) .0936(11) Uani d . 1 O
C2 -.3511(8) .0525(2) .7991(8) .119(2) Uani d . 1 C
H11A .1019 .0559 .5955 .095 Uiso calc R 1 H
H11B .1122 .0413 .4710 .095 Uiso calc R 1 H
H12A .0303 .0674 .9673 .103 Uiso calc R 1 H
H12B .1274 .0587 .8982 .103 Uiso calc R 1 H
H13A -.3309 .0224 .4154 .090 Uiso calc R 1 H
H13B -.1960 .0334 .5243 .090 Uiso calc R 1 H
H13C -.3109 .0207 .5632 .090 Uiso calc R 1 H
H1A1 .0770 -.0148 .5439 .075 Uiso calc R 1 H
H1A2 .1879 -.0266 .6908 .075 Uiso calc R 1 H
H2A1 .2832 .0255 .7406 .074 Uiso calc R 1 H
H2A2 .3028 .0108 .6089 .074 Uiso calc R 1 H
H3A1 .1992 .0058 .8879 .076 Uiso calc R 1 H
H3A2 .0975 -.0225 .8923 .076 Uiso calc R 1 H
H4A1 -.0733 .0154 .9027 .087 Uiso calc R 1 H
H4A2 .0739 .0178 1.0340 .087 Uiso calc R 1 H
H5A1 -.1452 -.0201 .7236 .074 Uiso calc R 1 H
H5A2 -.0637 -.0432 .6589 .074 Uiso calc R 1 H
H6A1 -.1593 -.0156 .4455 .076 Uiso calc R 1 H
H6A2 -.2837 -.0294 .4865 .076 Uiso calc R 1 H
H21A -.6141 .7978 .5787 .102 Uiso calc R 1 H
H21B -.7513 .8019 .5946 .102 Uiso calc R 1 H
H22A -.7068 .8127 1.0945 .099 Uiso calc R 1 H
H22B -.6950 .7981 .9708 .099 Uiso calc R 1 H
H23A -.2743 .8318 1.1284 .095 Uiso calc R 1 H
H23B -.2957 .8353 .9808 .095 Uiso calc R 1 H
H23C -.4101 .8218 1.0182 .095 Uiso calc R 1 H
H1B1 -.7196 .8829 .6746 .079 Uiso calc R 1 H
H1B2 -.8148 .8528 .6719 .079 Uiso calc R 1 H
H2B1 -.6984 .8482 .5134 .084 Uiso calc R 1 H
H2B2 -.5482 .8485 .6417 .084 Uiso calc R 1 H
H3B1 -.7954 .8807 .8833 .075 Uiso calc R 1 H
H3B2 -.6767 .8677 1.0235 .075 Uiso calc R 1 H
H4B1 -.9057 .8404 .9537 .075 Uiso calc R 1 H
H4B2 -.8787 .8265 .8244 .075 Uiso calc R 1 H
H5B1 -.5457 .8995 .9057 .083 Uiso calc R 1 H
H5B2 -.4691 .8777 .8314 .083 Uiso calc R 1 H
H6B1 -.4416 .8705 1.1110 .082 Uiso calc R 1 H
H6B2 -.3222 .8850 1.0644 .082 Uiso calc R 1 H
H1 -.0466 .0695 .7163 .097 Uiso calc R 1 H
H2 .0423 .3149 .5347 .097 Uiso calc R 1 H
H12p .0142 .1202 .8175 .087 Uiso calc R 1 H
H13p .0338 .1737 .7768 .084 Uiso calc R 1 H
H15 -.1541 .1581 .3617 .073 Uiso calc R 1 H
H16 -.1735 .1045 .4053 .076 Uiso calc R 1 H
H22 -.0526 .2582 .2909 .079 Uiso calc R 1 H
H23 -.0822 .2050 .3297 .076 Uiso calc R 1 H
H25 .0146 .2236 .7356 .070 Uiso calc R 1 H
H26 .0414 .2768 .6971 .071 Uiso calc R 1 H
H32 -.0313 .3419 .8176 .090 Uiso calc R 1 H
H33 -.1835 .3809 .8333 .094 Uiso calc R 1 H
H35 -.0641 .4374 .5896 .086 Uiso calc R 1 H
H36 .0861 .3985 .5709 .092 Uiso calc R 1 H
H42 -.3458 .5140 .6338 .085 Uiso calc R 1 H
H43 -.1952 .4746 .6155 .089 Uiso calc R 1 H
H45 -.3078 .4183 .8643 .087 Uiso calc R 1 H
H46 -.4641 .4565 .8785 .090 Uiso calc R 1 H
H5 -.4308 .5406 .9112 .110 Uiso calc R 1 H
H6 -.5637 .7907 .8065 .093 Uiso calc R 1 H
H52 -.3529 .5925 1.1722 .094 Uiso calc R 1 H
H53 -.3776 .6476 1.1486 .089 Uiso calc R 1 H
H55 -.4947 .6390 .7342 .075 Uiso calc R 1 H
H56 -.4734 .5842 .7550 .078 Uiso calc R 1 H
H62 -.5801 .7423 .6891 .086 Uiso calc R 1 H
H63 -.5412 .6880 .7121 .084 Uiso calc R 1 H
H65 -.3796 .6967 1.1299 .078 Uiso calc R 1 H
H66 -.4122 .7512 1.1077 .080 Uiso calc R 1 H
H7 .1126 .7748 1.0156 .107 Uiso calc R 1 H
H8 .1188 .5301 .7698 .111 Uiso calc R 1 H
H72 .2573 .7307 1.0180 .079 Uiso calc R 1 H
H73 .2596 .6771 .9708 .075 Uiso calc R 1 H
H75 -.1597 .6711 .9003 .083 Uiso calc R 1 H
H76 -.1631 .7249 .9476 .084 Uiso calc R 1 H
H82 -.1686 .5746 .7266 .078 Uiso calc R 1 H
H83 -.1669 .6269 .7956 .075 Uiso calc R 1 H
H85 .2656 .6247 .9719 .084 Uiso calc R 1 H
H86 .2632 .5725 .9004 .080 Uiso calc R 1 H
H9 .3532 .5019 .8248 .090 Uiso calc R 1 H
H10 .2670 .3533 1.6249 .094 Uiso calc R 1 H
H92 .4937 .4914 1.0737 .071 Uiso calc R 1 H
H93 .5053 .4572 1.2530 .069 Uiso calc R 1 H
H95 .0974 .4304 1.0371 .077 Uiso calc R 1 H
H96 .0866 .4635 .8567 .086 Uiso calc R 1 H
H102 .1342 .3601 1.3657 .075 Uiso calc R 1 H
H103 .1216 .3940 1.1859 .077 Uiso calc R 1 H
H105 .5036 .4313 1.4250 .081 Uiso calc R 1 H
H106 .5187 .3964 1.6025 .088 Uiso calc R 1 H
H11 .4915 .3231 1.6462 .105 Uiso calc R 1 H
H12 .3085 .0740 1.5538 .116 Uiso calc R 1 H
H112 .3159 .2829 1.5788 .076 Uiso calc R 1 H
H113 .2725 .2292 1.5412 .081 Uiso calc R 1 H
H115 .6936 .2128 1.6560 .074 Uiso calc R 1 H
H116 .7402 .2666 1.6890 .079 Uiso calc R 1 H
H122 .6079 .1105 1.5745 .099 Uiso calc R 1 H
H123 .6493 .1647 1.5968 .097 Uiso calc R 1 H
H125 .2390 .1790 1.5459 .073 Uiso calc R 1 H
H126 .1987 .1251 1.5277 .074 Uiso calc R 1 H
H13 -.1388 .7941 .9444 .133 Uiso calc R 1 H
H1A -.2357 .7739 .7532 .126 Uiso calc R 1 H
H1B -.2108 .8072 .6943 .126 Uiso calc R 1 H
H1C -.3541 .8008 .7182 .126 Uiso calc R 1 H
H14 -.4739 .0484 .6166 .140 Uiso calc R 1 H
H2A -.2781 .0391 .8653 .178 Uiso calc R 1 H
H2B -.4259 .0568 .8336 .178 Uiso calc R 1 H
H2C -.3082 .0725 .7879 .178 Uiso calc R 1 H

loop_
_atom_site_aniso_label
_atom_site_aniso_U_11
_atom_site_aniso_U_22
_atom_site_aniso_U_33
_atom_site_aniso_U_12
_atom_site_aniso_U_13
_atom_site_aniso_U_23
N1 .0528(19) .058(2) .0498(19) -.0096(15) .0197(16) .0012(15)
N11 .060(2) .072(2) .060(2) -.0121(18) .0241(18) -.0043(18)
N12 .084(3) .073(3) .053(2) -.012(2) .031(2) -.0101(18)
N13 .057(2) .066(2) .049(2) -.0130(17) .0128(16) -.0001(16)
C1A .063(3) .058(2) .071(3) -.005(2) .031(2) -.007(2)
C2A .062(3) .065(3) .063(3) -.008(2) .028(2) -.003(2)
C3A .059(2) .070(3) .051(2) -.006(2) .009(2) .007(2)
C4A .083(3) .091(4) .049(2) -.005(3) .031(2) .000(2)
C5A .060(3) .061(3) .060(3) -.013(2) .020(2) .004(2)
C6A .061(3) .058(3) .068(3) -.012(2) .021(2) -.005(2)
N2 .0498(18) .0486(18) .056(2) -.0038(14) .0219(16) -.0003(15)
N21 .062(2) .084(3) .057(2) -.0081(19) .0220(18) -.0085(19)
N22 .060(2) .070(2) .072(2) -.0110(18) .0303(19) -.0018(19)
N23 .0478(19) .078(3) .057(2) -.0085(17) .0129(16) -.0098(18)
C1B .063(3) .065(3) .062(3) .006(2) .016(2) .011(2)
C2B .068(3) .090(4) .049(3) -.003(2) .020(2) .013(2)
C3B .065(3) .049(2) .079(3) -.003(2) .035(2) -.013(2)
C4B .059(2) .066(3) .073(3) -.008(2) .037(2) -.005(2)
C5B .061(3) .058(3) .086(3) -.015(2) .026(3) .003(2)
C6B .067(3) .065(3) .061(3) -.014(2) .012(2) -.010(2)
O1 .080(2) .0555(17) .0525(17) -.0188(15) .0198(16) -.0065(13)
O2 .073(2) .0534(17) .0581(18) .0045(14) .0160(16) .0015(14)
C11 .048(2) .050(2) .055(2) -.0082(17) .0187(18) -.0065(18)
C12 .095(4) .061(3) .045(2) -.009(2) .010(2) -.004(2)
C13 .093(3) .055(3) .048(3) -.009(2) .011(2) -.0104(19)
C14 .0368(17) .052(2) .052(2) -.0033(15) .0180(16) -.0095(17)
C15 .067(3) .063(3) .050(2) -.012(2) .020(2) -.008(2)
C16 .069(3) .064(3) .055(3) -.018(2) .022(2) -.021(2)
C21 .046(2) .048(2) .056(2) .0058(17) .0166(18) .0023(18)
C22 .077(3) .062(3) .047(2) .004(2) .012(2) .000(2)
C23 .074(3) .060(3) .045(2) -.001(2) .012(2) -.0091(19)
C24 .0379(18) .056(2) .047(2) .0036(16) .0145(16) -.0031(17)
C25 .069(3) .060(3) .050(2) -.002(2) .027(2) -.0044(19)
C26 .065(3) .054(2) .062(3) -.004(2) .026(2) -.011(2)
O3 .0509(15) .0453(14) .0586(16) .0081(12) .0228(13) .0024(12)
O4 .0496(15) .0433(14) .0542(16) .0062(11) .0184(12) .0029(12)
C31 .0391(18) .0410(19) .047(2) .0029(15) .0098(16) .0023(16)
C32 .079(3) .055(3) .118(4) .022(2) .066(3) .040(3)
C33 .079(3) .067(3) .121(4) .025(2) .074(3) .039(3)
C34 .0386(18) .0377(18) .047(2) .0025(14) .0124(16) .0009(15)
C35 .100(4) .050(2) .093(4) .024(2) .068(3) .027(2)
C36 .112(4) .058(3) .097(4) .021(3) .080(3) .021(3)
C41 .0421(19) .0421(19) .046(2) -.0003(16) .0109(16) -.0019(16)
C42 .078(3) .048(2) .105(4) .016(2) .057(3) .028(2)
C43 .079(3) .056(3) .115(4) .018(2) .068(3) .029(3)
C44 .0399(18) .045(2) .042(2) .0009(15) .0122(15) .0025(16)
C45 .114(4) .044(2) .085(3) .026(2) .067(3) .023(2)
C46 .103(4) .060(3) .090(4) .023(3) .068(3) .022(3)
O5 .091(2) .0529(18) .0575(19) .0088(16) .0082(17) .0012(14)
O6 .0673(19) .0499(16) .0635(19) .0000(13) .0196(16) -.0073(13)
C51 .046(2) .053(2) .055(2) .0037(18) .0120(18) -.0005(19)
C52 .110(4) .060(3) .049(3) .005(3) .013(3) .005(2)
C53 .097(4) .056(3) .055(3) .001(2) .015(3) -.010(2)
C54 .0398(18) .048(2) .051(2) -.0026(16) .0165(16) -.0053(17)
C55 .078(3) .055(2) .048(2) .004(2) .018(2) .0009(19)
C56 .078(3) .053(2) .056(3) .005(2) .016(2) -.011(2)
C61 .044(2) .048(2) .057(2) -.0047(17) .0225(18) -.0054(18)
C62 .098(4) .054(3) .050(3) .004(2) .015(2) -.002(2)
C63 .095(3) .052(2) .052(3) .001(2) .018(2) -.012(2)
C64 .0383(18) .054(2) .050(2) -.0027(16) .0166(16) -.0052(17)
C65 .080(3) .060(3) .050(2) .003(2) .022(2) -.004(2)
C66 .084(3) .059(3) .050(3) .002(2) .018(2) -.014(2)
O7 .0575(19) .069(2) .090(2) -.0076(15) .0321(18) .0051(18)
O8 .0629(19) .072(2) .072(2) .0123(16) .0100(17) .0018(17)
C71 .059(2) .060(3) .057(2) -.011(2) .027(2) .0030(19)
C72 .046(2) .081(3) .067(3) -.015(2) .019(2) -.002(2)
C73 .047(2) .077(3) .065(3) .000(2) .023(2) .004(2)
C74 .045(2) .065(2) .048(2) -.0057(18) .0187(17) .0061(18)
C75 .046(2) .070(3) .095(4) -.010(2) .030(2) .001(3)
C76 .051(2) .071(3) .092(4) -.002(2) .033(2) .006(3)
C81 .054(2) .069(3) .047(2) .011(2) .0171(19) .013(2)
C82 .049(2) .077(3) .059(3) .002(2) .0113(19) .001(2)
C83 .048(2) .073(3) .060(3) .007(2) .015(2) .006(2)
C84 .045(2) .067(3) .048(2) .0008(18) .0181(18) .0087(19)
C85 .047(2) .080(3) .081(3) -.005(2) .022(2) -.004(3)
C86 .048(2) .081(3) .070(3) .010(2) .020(2) .011(2)
O9 .0526(16) .0689(18) .0649(18) .0111(14) .0288(15) .0137(15)
O10 .0563(17) .0666(18) .070(2) .0113(14) .0295(15) .0190(15)
C91 .050(2) .049(2) .049(2) .0082(17) .0229(18) .0014(17)
C92 .047(2) .065(3) .065(3) -.0088(19) .021(2) .005(2)
C93 .045(2) .061(2) .056(3) -.0034(18) .0080(19) .006(2)
C94 .045(2) .0435(19) .052(2) .0022(16) .0203(17) -.0086(17)
C95 .047(2) .080(3) .059(3) -.018(2) .014(2) .002(2)
C96 .051(2) .091(3) .057(3) -.008(2) .004(2) .011(2)
C101 .050(2) .047(2) .058(2) .0087(17) .0277(19) .0029(18)
C102 .053(2) .059(3) .073(3) -.0122(19) .021(2) .006(2)
C103 .052(2) .071(3) .060(3) -.012(2) .012(2) .005(2)
C104 .0428(19) .0429(19) .051(2) .0019(15) .0207(16) -.0065(16)
C105 .062(3) .070(3) .062(3) -.022(2) .012(2) .006(2)
C106 .059(3) .088(3) .060(3) -.015(2) .008(2) .010(2)
O11 .0570(17) .0613(19) .088(2) .0069(15) .0228(17) .0152(17)
O12 .068(2) .067(2) .106(3) -.0103(16) .044(2) -.0078(19)
C111 .054(2) .055(2) .053(2) .0044(18) .0222(19) .0117(18)
C112 .042(2) .065(3) .082(3) .0093(19) .023(2) .013(2)
C113 .038(2) .072(3) .090(3) .0018(19) .022(2) .002(2)
C114 .0369(18) .062(2) .046(2) .0008(16) .0155(16) .0080(17)
C115 .042(2) .063(3) .074(3) .0068(19) .016(2) .008(2)
C116 .039(2) .066(3) .084(3) .0018(19) .016(2) .004(2)
C121 .057(2) .069(3) .066(3) -.011(2) .035(2) -.001(2)
C122 .064(3) .063(3) .142(5) .002(2) .063(3) .002(3)
C123 .047(2) .075(3) .132(5) -.006(2) .048(3) .003(3)
C124 .0411(19) .064(2) .051(2) -.0023(17) .0226(17) .0007(18)
C125 .041(2) .072(3) .068(3) .0023(19) .0196(19) -.001(2)
C126 .044(2) .076(3) .065(3) -.009(2) .021(2) -.005(2)
O13 .074(2) .105(3) .090(3) .008(2) .033(2) -.011(2)
C1 .072(3) .105(4) .079(4) -.001(3) .034(3) -.006(3)
O14 .086(3) .101(3) .099(3) .007(2) .041(2) -.016(2)
C2 .092(5) .162(7) .092(5) .011(5) .025(4) .012(5)

loop_
_atom_type_symbol
_atom_type_description
_atom_type_scat_dispersion_real
_atom_type_scat_dispersion_imag
_atom_type_scat_source
C C .0033 .0016 'International Tables Vol C Tables 4.2.6.8 and 6.1.1.4'
H H .0000 .0000 'International Tables Vol C Tables 4.2.6.8 and 6.1.1.4'
N N .0061 .0033 'International Tables Vol C Tables 4.2.6.8 and 6.1.1.4'
O O .0106 .0060 'International Tables Vol C Tables 4.2.6.8 and 6.1.1.4'

loop_
_geom_angle_atom_site_label_1
_geom_angle_atom_site_label_2
_geom_angle_atom_site_label_3
_geom_angle
_geom_angle_publ_flag
C5A N1 C3A 110.2(3) no
C5A N1 C1A 111.0(3) no
C3A N1 C1A 110.8(4) no
N1 C1A C2A 113.2(4) no
N11 C2A C1A 115.4(4) no
N1 C3A C4A 113.6(4) no
N12 C4A C3A 111.6(4) no
N1 C5A C6A 113.8(4) no
N13 C6A C5A 112.3(4) no
C5B N2 C3B 112.1(4) no
C5B N2 C1B 109.3(3) no
C3B N2 C1B 111.0(3) no
N2 C1B C2B 114.3(4) no
N21 C2B C1B 111.4(4) no
N2 C3B C4B 113.1(3) no
N22 C4B C3B 114.9(4) no
N2 C5B C6B 114.8(4) no
C5B C6B N23 112.6(4) no
C12 C11 O1 123.6(4) no
C12 C11 C16 118.3(4) no
O1 C11 C16 118.1(4) no
C11 C12 C13 121.0(4) no
C12 C13 C14 122.1(4) no
C15 C14 C13 115.8(4) no
C15 C14 C24 122.6(4) no
C13 C14 C24 121.6(3) no
C16 C15 C14 121.5(4) no
C11 C16 C15 121.2(4) no
C22 C21 O2 119.0(4) no
C22 C21 C26 118.7(4) no
O2 C21 C26 122.3(4) no
C21 C22 C23 120.7(4) no
C22 C23 C24 122.7(4) no
C25 C24 C23 114.5(4) no
C25 C24 C14 123.2(4) no
C23 C24 C14 122.4(3) no
C26 C25 C24 123.6(4) no
C25 C26 C21 119.8(4) no
O3 C31 C32 121.5(3) no
O3 C31 C36 122.5(4) no
C32 C31 C36 116.0(4) no
C31 C32 C33 121.6(4) no
C32 C33 C34 123.2(4) no
C35 C34 C33 114.2(3) no
C35 C34 C44 123.2(3) no
C33 C34 C44 122.6(3) no
C34 C35 C36 123.2(4) no
C35 C36 C31 121.8(4) no
C42 C41 O4 121.6(4) no
C42 C41 C46 116.5(4) no
O4 C41 C46 121.9(4) no
C41 C42 C43 121.1(4) no
C44 C43 C42 123.4(4) no
C45 C44 C43 114.5(4) no
C45 C44 C34 122.9(3) no
C43 C44 C34 122.7(3) no
C44 C45 C46 123.3(4) no
C45 C46 C41 121.2(4) no
O5 C51 C56 123.7(4) no
O5 C51 C52 117.7(4) no
C56 C51 C52 118.6(4) no
C51 C52 C53 120.4(4) no
C54 C53 C52 122.3(4) no
C55 C54 C53 115.4(4) no
C55 C54 C64 123.1(4) no
C53 C54 C64 121.5(4) no
C56 C55 C54 123.4(4) no
C51 C56 C55 119.9(4) no
O6 C61 C66 119.3(4) no
O6 C61 C62 123.0(4) no
C66 C61 C62 117.7(4) no
C63 C62 C61 120.5(4) no
C62 C63 C64 122.2(4) no
C65 C64 C63 116.1(4) no
C65 C64 C54 122.2(4) no
C63 C64 C54 121.6(3) no
C64 C65 C66 122.1(4) no
C61 C66 C65 121.3(4) no
O7 C71 C76 118.6(4) no
O7 C71 C72 122.7(4) no
C76 C71 C72 118.7(4) no
C73 C72 C71 120.2(4) no
C72 C73 C74 122.8(4) no
C73 C74 C75 115.2(4) no
C73 C74 C84 122.3(4) no
C75 C74 C84 122.4(4) no
C76 C75 C74 122.7(4) no
C71 C76 C75 120.3(4) no
O8 C81 C86 124.2(4) no
O8 C81 C82 117.7(4) no
C86 C81 C82 118.1(4) no
C83 C82 C81 121.2(4) no
C82 C83 C84 121.9(4) no
C85 C84 C83 115.6(4) no
C85 C84 C74 123.2(4) no
C83 C84 C74 121.2(4) no
C86 C85 C84 122.5(4) no
C81 C86 C85 120.6(4) no
O9 C91 C92 123.5(4) no
O9 C91 C96 118.5(4) no
C92 C91 C96 118.0(4) no
C91 C92 C93 120.5(4) no
C92 C93 C94 122.4(4) no
C95 C94 C93 116.0(4) no
C95 C94 C104 121.9(3) no
C93 C94 C104 122.1(3) no
C96 C95 C94 122.1(4) no
C95 C96 C91 121.0(4) no
C106 C101 O10 118.9(4) no
C106 C101 C102 117.8(4) no
O10 C101 C102 123.3(4) no
C103 C102 C101 120.6(4) no
C102 C103 C104 122.3(4) no
C105 C104 C103 115.7(4) no
C105 C104 C94 121.9(3) no
C103 C104 C94 122.4(3) no
C104 C105 C106 122.1(4) no
C101 C106 C105 121.4(4) no
O11 C111 C112 123.2(4) no
O11 C111 C116 118.1(4) no
C112 C111 C116 118.7(4) no
C113 C112 C111 120.1(4) no
C112 C113 C114 122.8(4) no
C115 C114 C113 115.4(4) no
C115 C114 C124 122.1(3) no
C113 C114 C124 122.5(3) no
C116 C115 C114 123.3(4) no
C115 C116 C111 119.6(4) no
O12 C121 C126 123.6(4) no
O12 C121 C122 118.5(4) no
C126 C121 C122 117.8(4) no
C123 C122 C121 121.0(4) no
C122 C123 C124 122.2(4) no
C125 C124 C123 115.2(4) no
C125 C124 C114 122.7(4) no
C123 C124 C114 122.1(4) no
C126 C125 C124 122.9(4) no
C125 C126 C121 120.9(4) no

loop_
_geom_bond_atom_site_label_1
_geom_bond_atom_site_label_2
_geom_bond_distance
_geom_bond_publ_flag
N1 C5A 1.460(5) y
N1 C3A 1.467(5) y
N1 C1A 1.469(5) y
N11 C2A 1.463(6) y
N12 C4A 1.468(6) y
N13 C6A 1.478(6) y
C1A C2A 1.508(6) no
C3A C4A 1.504(7) no
C5A C6A 1.500(6) no
N2 C5B 1.455(5) y
N2 C3B 1.457(6) y
N2 C1B 1.480(6) y
N21 C2B 1.452(6) y
N22 C4B 1.445(6) y
N23 C6B 1.505(6) y
C1B C2B 1.493(7) no
C3B C4B 1.530(6) no
C5B C6B 1.480(7) no
O1 C11 1.369(5) y
O2 C21 1.366(5) y
C11 C12 1.366(6) no
C11 C16 1.372(6) no
C12 C13 1.378(7) no
C13 C14 1.396(6) no
C14 C15 1.394(5) no
C14 C24 1.481(5) no
C15 C16 1.385(6) no
C21 C22 1.363(6) no
C21 C26 1.384(6) no
C22 C23 1.379(6) no
C23 C24 1.402(6) no
C24 C25 1.387(5) no
C25 C26 1.374(6) no
O3 C31 1.357(4) y
O4 C41 1.362(4) y
C31 C32 1.365(6) no
C31 C36 1.375(6) no
C32 C33 1.376(6) no
C33 C34 1.379(6) no
C34 C35 1.371(6) no
C34 C44 1.502(5) no
C35 C36 1.372(6) no
C41 C42 1.356(6) no
C41 C46 1.390(6) no
C42 C43 1.383(6) no
C43 C44 1.379(6) no
C44 C45 1.365(6) no
C45 C46 1.373(6) no
O5 C51 1.367(5) y
O6 C61 1.367(5) y
C51 C56 1.377(6) no
C51 C52 1.382(6) no
C52 C53 1.392(7) no
C53 C54 1.388(6) no
C54 C55 1.387(6) no
C54 C64 1.485(5) no
C55 C56 1.383(6) no
C61 C66 1.367(6) no
C61 C62 1.391(6) no
C62 C63 1.376(6) no
C63 C64 1.391(6) no
C64 C65 1.378(6) no
C65 C66 1.380(6) no
O7 C71 1.373(5) y
O8 C81 1.370(6) y
C71 C76 1.375(6) no
C71 C72 1.382(6) no
C72 C73 1.376(7) no
C73 C74 1.392(6) no
C74 C75 1.393(6) no
C74 C84 1.483(6) no
C75 C76 1.379(7) no
C81 C86 1.379(6) no
C81 C82 1.383(6) no
C82 C83 1.378(7) no
C83 C84 1.400(6) no
C84 C85 1.396(6) no
C85 C86 1.380(7) no
O9 C91 1.360(5) y
O10 C101 1.367(5) y
C91 C92 1.368(6) no
C91 C96 1.389(6) no
C92 C93 1.383(6) no
C93 C94 1.387(6) no
C94 C95 1.386(6) no
C94 C104 1.495(5) no
C95 C96 1.369(6) no
C101 C106 1.363(6) no
C101 C102 1.380(6) no
C102 C103 1.379(6) no
C103 C104 1.391(6) no
C104 C105 1.378(6) no
C105 C106 1.384(7) no
O11 C111 1.374(5) y
O12 C121 1.371(5) y
C111 C112 1.384(6) no
C111 C116 1.387(6) no
C112 C113 1.369(7) no
C113 C114 1.391(6) no
C114 C115 1.384(6) no
C114 C124 1.493(6) no
C115 C116 1.373(6) no
C121 C126 1.373(6) no
C121 C122 1.379(6) no
C122 C123 1.374(7) no
C123 C124 1.395(6) no
C124 C125 1.388(6) no
C125 C126 1.368(6) no
O13 C1 1.407(6) y
O14 C2 1.363(8) y

loop_
_geom_hbond_atom_site_label_D
_geom_hbond_atom_site_label_H
_geom_hbond_atom_site_label_A
_geom_hbond_site_symmetry_A
_geom_hbond_distance_DH
_geom_hbond_distance_HA
_geom_hbond_distance_DA
_geom_hbond_angle_DHA
_geom_hbond_publ_flag
O1 H1 N12 . .82 1.85 2.666(5) 172 yes
O2 H2 O3 . .82 1.82 2.626(4) 167 yes
O5 H5 O4 . .82 1.81 2.620(4) 168 yes
O6 H6 N21 . .82 1.86 2.669(5) 172 yes
O7 H7 N22 1_655 .82 1.88 2.677(5) 163 yes
O8 H8 O9 . .82 1.89 2.671(5) 158 yes
O9 H9 O4 1_655 .82 1.71 2.502(4) 162 yes
O12 H12 N11 1_556 .82 1.86 2.639(6) 157 yes
O10 H10 O3 1_556 .82 1.70 2.496(5) 162 yes
O13 H13 O7 . .82 2.02 2.758(5) 149 yes
O11 H11 O10 . .82 1.90 2.705(4) 169 yes
N11 H11A O1 . .89 2.28 3.154(6) 166 yes
N11 H11B O8 2_546 .89 2.21 3.084(5) 167 yes
N13 H13A O4 2_446 .89 1.93 2.780(5) 158 yes
N13 H13B O1 . .89 2.08 2.880(5) 150 yes
N13 H13C O14 . .89 1.88 2.746(7) 163 yes
O14 H14 O12 1_454 .82 1.86 2.660(6) 163 yes
N22 H22B O6 . .89 2.22 3.102(5) 171 yes
N23 H23A O3 2_557 .89 1.95 2.788(5) 156 yes
N23 H23B O13 . .89 2.01 2.805(6) 147 yes
N23 H23C O6 . .89 2.05 2.856(5) 150 yes

loop_
_geom_torsion_atom_site_label_1
_geom_torsion_atom_site_label_2
_geom_torsion_atom_site_label_3
_geom_torsion_atom_site_label_4
_geom_torsion
_geom_torsion_publ_flag
C5A N1 C1A C2A 159.4(4) y
C3A N1 C1A C2A -77.9(5) y
N1 C1A C2A N11 -64.5(5) y
C5A N1 C3A C4A -82.7(5) y
C1A N1 C3A C4A 154.1(4) y
N1 C3A C4A N12 -64.8(5) y
C3A N1 C5A C6A 159.2(4) y
C1A N1 C5A C6A -77.7(5) y
N1 C5A C6A N13 -60.8(5) y
C5B N2 C1B C2B 79.7(5) y
C3B N2 C1B C2B -156.1(4) y
N2 C1B C2B N21 66.4(5) y
C5B N2 C3B C4B -157.8(4) y
C1B N2 C3B C4B 79.7(5) y
N2 C3B C4B N22 70.5(5) y
C3B N2 C5B C6B 75.6(5) y
C1B N2 C5B C6B -161.0(4) y
N2 C5B C6B N23 59.9(6) y
O1 C11 C12 C13 178.9(5) no
C16 C11 C12 C13 .0(8) no
C11 C12 C13 C14 -.8(8) no
C12 C13 C14 C15 1.4(7) no
C12 C13 C14 C24 -178.5(4) no
C13 C14 C15 C16 -1.2(6) no
C24 C14 C15 C16 178.7(4) no
C12 C11 C16 C15 .1(7) no
O1 C11 C16 C15 -178.8(4) no
C14 C15 C16 C11 .5(7) no
O2 C21 C22 C23 -179.1(4) no
C26 C21 C22 C23 -.4(7) no
C21 C22 C23 C24 .0(7) no
C22 C23 C24 C25 .0(6) no
C22 C23 C24 C14 -179.1(4) no
C15 C14 C24 C25 167.7(4) no
C13 C14 C24 C25 -12.5(6) no
C15 C14 C24 C23 -13.3(6) no
C13 C14 C24 C23 166.5(4) no
C23 C24 C25 C26 .5(6) no
C14 C24 C25 C26 179.6(4) no
C24 C25 C26 C21 -.9(7) no
C22 C21 C26 C25 .8(6) no
O2 C21 C26 C25 179.5(4) no
O3 C31 C32 C33 179.8(5) no
C36 C31 C32 C33 .4(8) no
C31 C32 C33 C34 -1.8(10) no
C32 C33 C34 C35 2.6(8) no
C32 C33 C34 C44 -178.0(5) no
C33 C34 C35 C36 -2.1(8) no
C44 C34 C35 C36 178.4(5) no
C34 C35 C36 C31 1.0(9) no
O3 C31 C36 C35 -179.4(5) no
C32 C31 C36 C35 .0(8) no
O4 C41 C42 C43 -178.9(5) no
C46 C41 C42 C43 1.4(8) no
C41 C42 C43 C44 -.2(9) no
C42 C43 C44 C45 -2.0(8) no
C42 C43 C44 C34 178.0(5) no
C35 C34 C44 C45 -179.6(5) no
C33 C34 C44 C45 .9(6) no
C35 C34 C44 C43 .3(6) no
C33 C34 C44 C43 -179.1(5) no
C43 C44 C45 C46 3.2(8) no
C34 C44 C45 C46 -176.9(5) no
C44 C45 C46 C41 -2.1(9) no
C42 C41 C46 C45 -.3(8) no
O4 C41 C46 C45 179.9(5) no
O5 C51 C52 C53 -179.6(5) no
C56 C51 C52 C53 -.5(8) no
C51 C52 C53 C54 -.1(9) no
C52 C53 C54 C55 .3(7) no
C52 C53 C54 C64 178.9(5) no
C53 C54 C55 C56 .1(7) no
C64 C54 C55 C56 -178.5(4) no
O5 C51 C56 C55 179.9(4) no
C52 C51 C56 C55 .8(7) no
C54 C55 C56 C51 -.7(8) no
O6 C61 C62 C63 -177.7(5) no
C66 C61 C62 C63 .4(7) no
C61 C62 C63 C64 .8(8) no
C62 C63 C64 C65 -1.1(7) no
C62 C63 C64 C54 177.1(5) no
C55 C54 C64 C65 -175.4(4) no
C53 C54 C64 C65 6.1(6) no
C55 C54 C64 C63 6.5(6) no
C53 C54 C64 C63 -172.0(5) no
C63 C64 C65 C66 .1(7) no
C54 C64 C65 C66 -178.1(4) no
O6 C61 C66 C65 176.9(4) no
C62 C61 C66 C65 -1.4(7) no
C64 C65 C66 C61 1.1(8) no
O7 C71 C72 C73 179.9(4) no
C76 C71 C72 C73 .7(7) no
C71 C72 C73 C74 .3(7) no
C72 C73 C74 C75 -1.3(7) no
C72 C73 C74 C84 177.1(4) no
C73 C74 C75 C76 1.3(7) no
C84 C74 C75 C76 -177.1(5) no
O7 C71 C76 C75 180.0(5) no
C72 C71 C76 C75 -.8(7) no
C74 C75 C76 C71 -.3(8) no
O8 C81 C82 C83 -177.9(4) no
C86 C81 C82 C83 2.6(7) no
C81 C82 C83 C84 -.5(7) no
C82 C83 C84 C85 -1.8(7) no
C82 C83 C84 C74 176.5(4) no
C73 C74 C84 C85 15.7(6) no
C75 C74 C84 C85 -166.1(5) no
C73 C74 C84 C83 -162.5(4) no
C75 C74 C84 C83 15.7(6) no
C83 C84 C85 C86 2.2(7) no
C74 C84 C85 C86 -176.0(4) no
O8 C81 C86 C85 178.4(4) no
C82 C81 C86 C85 -2.2(7) no
C84 C85 C86 C81 -.2(8) no
O9 C91 C92 C93 178.8(4) no
C96 C91 C92 C93 1.7(7) no
C91 C92 C93 C94 -.6(7) no
C92 C93 C94 C95 -1.1(6) no
C92 C93 C94 C104 179.6(4) no
C93 C94 C95 C96 1.8(7) no
C104 C94 C95 C96 -178.9(4) no
C94 C95 C96 C91 -.8(8) no
O9 C91 C96 C95 -178.3(4) no
C92 C91 C96 C95 -1.0(7) no
C106 C101 C102 C103 .3(7) no
O10 C101 C102 C103 -178.6(4) no
C101 C102 C103 C104 -.6(7) no
C102 C103 C104 C105 .0(7) no
C102 C103 C104 C94 179.9(4) no
C95 C94 C104 C105 -171.3(5) no
C93 C94 C104 C105 7.9(6) no
C95 C94 C104 C103 8.8(6) no
C93 C94 C104 C103 -172.0(4) no
C103 C104 C105 C106 .9(7) no
C94 C104 C105 C106 -179.0(4) no
O10 C101 C106 C105 179.5(5) no
C102 C101 C106 C105 .6(7) no
C104 C105 C106 C101 -1.2(8) no
O11 C111 C112 C113 -179.1(4) no
C116 C111 C112 C113 1.1(7) no
C111 C112 C113 C114 .7(8) no
C112 C113 C114 C115 -1.5(7) no
C112 C113 C114 C124 176.9(4) no
C113 C114 C115 C116 .6(7) no
C124 C114 C115 C116 -177.9(4) no
C114 C115 C116 C111 1.1(8) no
O11 C111 C116 C115 178.2(4) no
C112 C111 C116 C115 -2.0(7) no
O12 C121 C122 C123 -179.5(5) no
C126 C121 C122 C123 1.5(8) no
C121 C122 C123 C124 .1(9) no
C122 C123 C124 C125 -2.2(8) no
C122 C123 C124 C114 178.8(5) no
C115 C114 C124 C125 170.7(4) no
C113 C114 C124 C125 -7.6(6) no
C115 C114 C124 C123 -10.4(6) no
C113 C114 C124 C123 171.3(5) no
C123 C124 C125 C126 2.8(7) no
C114 C124 C125 C126 -178.2(4) no
C124 C125 C126 C121 -1.3(7) no
O12 C121 C126 C125 -179.8(4) no
C122 C121 C126 C125 -1.0(7) no
